data_4504804
loop_
_publ_author_name
'Reddy, L. Sreenivas'
'Basavoju, Srinivas'
'Vangala, Venu R.'
'Nangia, Ashwini'

_publ_section_title
;
 Hydrogen Bonding in Crystal Structures ofN,N&#x2018;-Bis(3-pyridyl)urea.
 Why Is the N&#x2212;H&#x00B7;&#x00B7;&#x00B7;O Tape Synthon Absent in
 Diaryl Ureas with Electron-Withdrawing Groups?
;
_journal_issue 1
_journal_name_full 'Crystal Growth &amp; Design'
_journal_page_first 161
_journal_paper_doi 10.1021/cg0580152
_journal_volume 6
_journal_year 2006
_chemical_formula_moiety 'C11 H11 N4 O, C4 H3 O4, H2 O'
_chemical_formula_sum 'C15 H16 N4 O6'
_chemical_formula_weight 348.32
_chemical_melting_point 407
_chemical_name_common N,N'-bis(3-pyridyl)urea+Fumaricacid+water
_chemical_name_systematic
; 
 N,N'-bis(3-pyridyl)urea+Fumaricacid+water 
;
_space_group_IT_number 2
_symmetry_cell_setting triclinic
_symmetry_space_group_name_Hall '-P 1'
_symmetry_space_group_name_H-M 'P -1'
_atom_sites_solution_hydrogens geom
_atom_sites_solution_primary direct
_atom_sites_solution_secondary difmap
_audit_creation_method SHELXL-97
_cell_angle_alpha 104.55(3)
_cell_angle_beta 98.02(2)
_cell_angle_gamma 95.52(3)
_cell_formula_units_Z 2
_cell_length_a 7.404(2)
_cell_length_b 8.068(4)
_cell_length_c 13.562(3)
_cell_measurement_reflns_used 25
_cell_measurement_temperature 298(2)
_cell_measurement_theta_max 27.47
_cell_measurement_theta_min 1.00
_cell_volume 769.2(5)
_computing_cell_refinement 'CAD4 data collection software'
_computing_data_collection 'CAD4 data collection software'
_computing_data_reduction 'WinGx Version 1.64.05'
_computing_molecular_graphics 'PLUTON (Spek, 1992)'
_computing_publication_material 'SHELXL-97 (Sheldrick, 1997)'
_computing_structure_refinement 'SHELXL-97 (Sheldrick, 1997)'
_computing_structure_solution 'SHELXS-97 (Sheldrick, 1990)'
_diffrn_ambient_temperature 293(2)
_diffrn_measured_fraction_theta_full 0.999
_diffrn_measured_fraction_theta_max 0.999
_diffrn_measurement_device_type 'Enraf-Nonius MACH-3'
_diffrn_measurement_method '\w scans'
_diffrn_radiation_monochromator graphite
_diffrn_radiation_source 'fine-focus sealed tube'
_diffrn_radiation_type MoK\a
_diffrn_radiation_wavelength 0.71073
_diffrn_reflns_av_R_equivalents 0.0333
_diffrn_reflns_av_sigmaI/netI 0.0781
_diffrn_reflns_limit_h_max 9
_diffrn_reflns_limit_h_min 0
_diffrn_reflns_limit_k_max 10
_diffrn_reflns_limit_k_min -10
_diffrn_reflns_limit_l_max 17
_diffrn_reflns_limit_l_min -17
_diffrn_reflns_number 3799
_diffrn_reflns_theta_full 27.47
_diffrn_reflns_theta_max 27.47
_diffrn_reflns_theta_min 1.57
_diffrn_standards_interval_count 150
_diffrn_standards_interval_time 90
_diffrn_standards_number 3
_exptl_absorpt_coefficient_mu 0.119
_exptl_absorpt_correction_type none
_exptl_crystal_colour colourless
_exptl_crystal_density_diffrn 1.504
_exptl_crystal_density_method 'not measured'
_exptl_crystal_description block
_exptl_crystal_F_000 364
_exptl_crystal_size_max 0.30
_exptl_crystal_size_mid 0.28
_exptl_crystal_size_min 0.22
_refine_diff_density_max 0.360
_refine_diff_density_min -0.349
_refine_diff_density_rms 0.110
_refine_ls_extinction_method none
_refine_ls_goodness_of_fit_ref 1.125
_refine_ls_hydrogen_treatment mixed
_refine_ls_matrix_type full
_refine_ls_number_parameters 250
_refine_ls_number_reflns 3522
_refine_ls_number_restraints 0
_refine_ls_restrained_S_all 1.125
_refine_ls_R_factor_all 0.1531
_refine_ls_R_factor_gt 0.0651
_refine_ls_shift/su_max 0.000
_refine_ls_shift/su_mean 0.000
_refine_ls_structure_factor_coef Fsqd
_refine_ls_weighting_details 'calc w=1/[\s^2^(Fo^2^)+(0.0873P)^2^+0.0000P] where P=(Fo^2^+2Fc^2^)/3'
_refine_ls_weighting_scheme calc
_refine_ls_wR_factor_gt 0.1682
_refine_ls_wR_factor_ref 0.2059
_reflns_number_gt 1743
_reflns_number_total 3522
_reflns_threshold_expression >2sigma(I)
_cod_data_source_file cg0580152_dipyurea_3_fumaric_acid_hydrate.cif
_cod_data_source_block mdpu.fa
_cod_depositor_comments
;
The following automatic conversions were performed:

'_symmetry_cell_setting' value 'Triclinic' changed to 'triclinic'
according to /home/saulius/struct/CIF-dictionaries/cif_core.dic
dictionary named 'cif_core.dic' version 2.4.1 from 2010-06-29.

Automatic conversion script
Id: cif_fix_values 1715 2011-07-08 13:25:40Z adriana 
;
_cod_original_cell_volume 769.2(4)
_cod_database_code 4504804

loop_
_symmetry_equiv_pos_as_xyz
'x, y, z'
'-x, -y, -z'

loop_
_atom_site_label
_atom_site_type_symbol
_atom_site_fract_x
_atom_site_fract_y
_atom_site_fract_z
_atom_site_U_iso_or_equiv
_atom_site_adp_type
_atom_site_occupancy
_atom_site_symmetry_multiplicity
_atom_site_calc_flag
_atom_site_refinement_flags
O6 O 0.8380(5) 0.1787(5) 0.9578(2) 0.0537(9) Uani 1 1 d .
H3A H 0.434(4) 0.874(4) 0.585(2) 0.018(8) Uiso 1 1 d .
H2A H 1.123(5) 0.814(5) 0.919(3) 0.051(12) Uiso 1 1 d .
H4A H 0.653(5) 0.851(5) 0.698(3) 0.032(10) Uiso 1 1 d .
H6B H 0.838(7) 0.295(7) 0.965(4) 0.090(19) Uiso 1 1 d .
H6A H 0.716(9) 0.110(8) 0.910(5) 0.13(2) Uiso 1 1 d .
H5A H 0.302(9) 0.492(9) 1.173(5) 0.14(2) Uiso 1 1 d .
O2 O 0.3404(4) 0.0326(4) 0.6857(2) 0.0534(8) Uani 1 1 d .
O3 O 0.5567(4) 0.0084(4) 0.8085(2) 0.0520(8) Uani 1 1 d .
O5 O 0.3592(4) 0.3910(4) 1.1199(2) 0.0556(9) Uani 1 1 d .
O4 O 0.2150(4) 0.4735(4) 0.9900(2) 0.0634(10) Uani 1 1 d .
C12 C 0.4220(5) 0.0746(5) 0.7766(3) 0.0375(9) Uani 1 1 d .
C13 C 0.3535(6) 0.2153(5) 0.8503(3) 0.0468(11) Uani 1 1 d .
H13 H 0.2937 0.2958 0.8246 0.056 Uiso 1 1 calc R
C15 C 0.3063(5) 0.3770(5) 1.0234(3) 0.0396(10) Uani 1 1 d .
C14 C 0.3753(6) 0.2307(5) 0.9539(3) 0.0458(11) Uani 1 1 d .
H14 H 0.4327 0.1505 0.9812 0.055 Uiso 1 1 calc R
N3 N 0.4636(4) 0.8005(4) 0.5334(2) 0.0400(8) Uani 1 1 d .
N1 N 0.2567(4) 0.6205(4) 0.2603(2) 0.0386(8) Uani 1 1 d .
N4 N 0.7092(4) 0.7949(4) 0.6523(2) 0.0391(8) Uani 1 1 d .
C10 C 0.9360(5) 0.8148(5) 0.7967(3) 0.0397(10) Uani 1 1 d .
H10 H 0.8611 0.8764 0.8377 0.048 Uiso 1 1 calc R
N2 N 1.0965(4) 0.7815(4) 0.8407(2) 0.0408(8) Uani 1 1 d .
C3 C 0.1833(5) 0.8353(5) 0.4356(3) 0.0421(10) Uani 1 1 d .
H3 H 0.1579 0.9100 0.4948 0.051 Uiso 1 1 calc R
O1 O 0.6886(4) 0.6407(4) 0.4851(2) 0.0623(10) Uani 1 1 d .
C4 C 0.3450(5) 0.7609(5) 0.4395(3) 0.0347(9) Uani 1 1 d .
C9 C 0.8806(5) 0.7588(4) 0.6915(3) 0.0324(9) Uani 1 1 d .
C8 C 0.9984(5) 0.6702(5) 0.6334(3) 0.0441(10) Uani 1 1 d .
H8 H 0.9667 0.6321 0.5618 0.053 Uiso 1 1 calc R
C7 C 1.1626(5) 0.6391(5) 0.6820(3) 0.0468(11) Uani 1 1 d .
H7 H 1.2418 0.5798 0.6431 0.056 Uiso 1 1 calc R
C6 C 1.2099(5) 0.6944(5) 0.7866(3) 0.0451(10) Uani 1 1 d .
H6 H 1.3198 0.6717 0.8197 0.054 Uiso 1 1 calc R
C11 C 0.6265(5) 0.7382(5) 0.5510(3) 0.0377(9) Uani 1 1 d .
C5 C 0.3756(5) 0.6522(5) 0.3482(3) 0.0392(9) Uani 1 1 d .
H5 H 0.4823 0.6000 0.3484 0.047 Uiso 1 1 calc R
C1 C 0.1014(5) 0.6908(5) 0.2570(3) 0.0411(10) Uani 1 1 d .
H1 H 0.0197 0.6665 0.1950 0.049 Uiso 1 1 calc R
C2 C 0.0607(6) 0.7991(5) 0.3445(3) 0.0458(10) Uani 1 1 d .
H2 H -0.0485 0.8472 0.3420 0.055 Uiso 1 1 calc R

loop_
_atom_site_aniso_label
_atom_site_aniso_U_11
_atom_site_aniso_U_22
_atom_site_aniso_U_33
_atom_site_aniso_U_23
_atom_site_aniso_U_13
_atom_site_aniso_U_12
O6 0.069(2) 0.054(2) 0.0341(15) 0.0053(14) -0.0016(14) 0.0233(18)
O2 0.0569(18) 0.0616(19) 0.0329(15) -0.0067(13) 0.0000(13) 0.0287(15)
O3 0.0487(17) 0.0606(19) 0.0390(16) -0.0058(13) 0.0012(13) 0.0310(15)
O5 0.071(2) 0.064(2) 0.0330(15) 0.0041(14) 0.0145(14) 0.0330(17)
O4 0.072(2) 0.063(2) 0.0447(17) -0.0090(15) -0.0032(15) 0.0435(18)
C12 0.036(2) 0.040(2) 0.031(2) -0.0020(16) 0.0044(16) 0.0125(18)
C13 0.058(3) 0.043(2) 0.033(2) -0.0043(17) 0.0008(19) 0.028(2)
C15 0.037(2) 0.041(2) 0.035(2) -0.0013(17) 0.0064(17) 0.0116(19)
C14 0.061(3) 0.042(2) 0.036(2) 0.0021(17) 0.0155(19) 0.025(2)
N3 0.0416(19) 0.049(2) 0.0218(15) -0.0079(14) -0.0004(13) 0.0243(16)
N1 0.0414(19) 0.049(2) 0.0228(15) 0.0031(14) 0.0048(13) 0.0133(16)
N4 0.0416(19) 0.049(2) 0.0232(15) -0.0032(14) 0.0034(14) 0.0246(16)
C10 0.042(2) 0.042(2) 0.032(2) -0.0009(17) 0.0034(17) 0.0195(18)
N2 0.0391(19) 0.048(2) 0.0302(17) 0.0025(15) -0.0011(15) 0.0147(16)
C3 0.042(2) 0.049(2) 0.0311(19) -0.0006(17) 0.0047(17) 0.0206(19)
O1 0.0578(19) 0.090(2) 0.0308(14) -0.0086(15) -0.0001(13) 0.0467(18)
C4 0.042(2) 0.035(2) 0.0261(18) 0.0032(15) 0.0062(16) 0.0130(17)
C9 0.032(2) 0.034(2) 0.0294(18) 0.0043(15) 0.0030(15) 0.0116(17)
C8 0.047(2) 0.054(3) 0.030(2) 0.0046(18) 0.0061(18) 0.021(2)
C7 0.041(2) 0.059(3) 0.040(2) 0.0055(19) 0.0092(18) 0.023(2)
C6 0.038(2) 0.049(3) 0.045(2) 0.0068(19) 0.0001(18) 0.016(2)
C11 0.042(2) 0.040(2) 0.0299(19) 0.0020(16) 0.0043(16) 0.0179(18)
C5 0.042(2) 0.048(2) 0.0262(19) 0.0010(16) 0.0085(16) 0.0181(19)
C1 0.041(2) 0.054(3) 0.0264(18) 0.0062(17) 0.0023(16) 0.013(2)
C2 0.040(2) 0.057(3) 0.039(2) 0.0077(19) 0.0023(18) 0.020(2)

loop_
_atom_type_symbol
_atom_type_description
_atom_type_scat_dispersion_real
_atom_type_scat_dispersion_imag
_atom_type_scat_source
C C 0.0033 0.0016 'International Tables Vol C Tables 4.2.6.8 and 6.1.1.4'
H H 0.0000 0.0000 'International Tables Vol C Tables 4.2.6.8 and 6.1.1.4'
N N 0.0061 0.0033 'International Tables Vol C Tables 4.2.6.8 and 6.1.1.4'
O O 0.0106 0.0060 'International Tables Vol C Tables 4.2.6.8 and 6.1.1.4'

loop_
_geom_angle_atom_site_label_1
_geom_angle_atom_site_label_2
_geom_angle_atom_site_label_3
_geom_angle
H6B O6 H6A 110(4)
C15 O5 H5A 115(3)
O2 C12 O3 124.3(3)
O2 C12 C13 116.5(3)
O3 C12 C13 119.2(3)
C14 C13 C12 122.6(4)
C14 C13 H13 118.7
C12 C13 H13 118.7
O4 C15 O5 124.7(3)
O4 C15 C14 122.1(3)
O5 C15 C14 113.1(3)
C13 C14 C15 119.6(4)
C13 C14 H14 120.2
C15 C14 H14 120.2
C11 N3 C4 125.8(3)
C11 N3 H3A 117(2)
C4 N3 H3A 118(2)
C1 N1 C5 121.0(3)
C11 N4 C9 124.8(3)
C11 N4 H4A 121(2)
C9 N4 H4A 114(2)
N2 C10 C9 120.6(3)
N2 C10 H10 119.7
C9 C10 H10 119.7
C6 N2 C10 122.7(3)
C6 N2 H2A 120(2)
C10 N2 H2A 117(2)
C2 C3 C4 120.3(3)
C2 C3 H3 119.8
C4 C3 H3 119.8
N3 C4 C5 124.8(3)
N3 C4 C3 118.2(3)
C5 C4 C3 117.0(3)
C10 C9 C8 117.6(3)
C10 C9 N4 116.9(3)
C8 C9 N4 125.5(3)
C7 C8 C9 119.7(3)
C7 C8 H8 120.1
C9 C8 H8 120.1
C6 C7 C8 120.5(4)
C6 C7 H7 119.8
C8 C7 H7 119.8
N2 C6 C7 118.9(4)
N2 C6 H6 120.6
C7 C6 H6 120.6
O1 C11 N3 123.9(3)
O1 C11 N4 123.8(3)
N3 C11 N4 112.3(3)
N1 C5 C4 121.9(3)
N1 C5 H5 119.1
C4 C5 H5 119.1
N1 C1 C2 120.6(3)
N1 C1 H1 119.7
C2 C1 H1 119.7
C3 C2 C1 119.2(4)
C3 C2 H2 120.4
C1 C2 H2 120.4

loop_
_geom_bond_atom_site_label_1
_geom_bond_atom_site_label_2
_geom_bond_distance
O6 H6B 0.92(5)
O6 H6A 1.05(7)
O2 C12 1.242(4)
O3 C12 1.251(4)
O5 C15 1.286(4)
O5 H5A 1.11(8)
O4 C15 1.208(4)
C12 C13 1.493(5)
C13 C14 1.365(5)
C13 H13 0.9300
C15 C14 1.494(5)
C14 H14 0.9300
N3 C11 1.365(4)
N3 C4 1.387(4)
N3 H3A 0.87(3)
N1 C1 1.330(5)
N1 C5 1.331(4)
N4 C11 1.367(4)
N4 C9 1.393(4)
N4 H4A 0.85(4)
C10 N2 1.336(4)
C10 C9 1.373(5)
C10 H10 0.9300
N2 C6 1.328(5)
N2 H2A 1.01(4)
C3 C2 1.375(5)
C3 C4 1.390(5)
C3 H3 0.9300
O1 C11 1.208(4)
C4 C5 1.388(5)
C9 C8 1.386(5)
C8 C7 1.376(5)
C8 H8 0.9300
C7 C6 1.359(5)
C7 H7 0.9300
C6 H6 0.9300
C5 H5 0.9300
C1 C2 1.375(5)
C1 H1 0.9300
C2 H2 0.9300
